data_4510768
loop_
_publ_author_name
'Kinnibrugh, Tiffany L.'
'Ayi, Ayi A.'
'Bakhmutov, Vladimir I.'
'Zo\'n, Jerzy'
'Clearfield, Abraham'

_publ_section_title
;
 Probing Structural Changes in a Phosphonate-based Metal--Organic
 Framework Exhibiting Reversible Dehydration
;
_journal_issue 7
_journal_name_full 'Crystal Growth &amp; Design'
_journal_page_first 2973
_journal_paper_doi 10.1021/cg400399v
_journal_volume 13
_journal_year 2013
_chemical_formula_moiety 'C12 H6 O18 P6 Zn5, 4(O), 2(N0.50)'
_chemical_formula_sum 'C12 H6 N O22 P6 Zn5'
_chemical_formula_weight 1028.9
_chemical_name_systematic ' ?'
_space_group_IT_number 72
_symmetry_cell_setting orthorhombic
_symmetry_Int_Tables_number 72
_symmetry_space_group_name_Hall '-I 2 2c'
_symmetry_space_group_name_H-M 'I b a m'
_cell_angle_alpha 90
_cell_angle_beta 90
_cell_angle_gamma 90
_cell_formula_units_Z 4
_cell_length_a 8.44253(17)
_cell_length_b 16.2850(4)
_cell_length_c 19.8132(4)
_cell_measurement_temperature 333
_cell_volume 2724.05(10)
_computing_cell_refinement JANA2006
_computing_publication_material JANA2006
_computing_structure_refinement JANA2006
_computing_structure_solution FOX
_diffrn_ambient_temperature 333
_diffrn_detector 'Imaging Plate'
_diffrn_detector_type Mar345
_diffrn_measurement_device_type 'Diffractometer at APS 1-BM-C '
_diffrn_radiation_monochromator 'PSL DCM Si(111)'
_diffrn_radiation_probe x-ray
_diffrn_radiation_type synchrotron
_diffrn_radiation_wavelength 0.6124
_diffrn_source synchrotron
_diffrn_source_type synchrotron
_exptl_absorpt_coefficient_mu 3.253
_exptl_absorpt_correction_type cylinder
_exptl_absorpt_process_details JANA2006
_exptl_crystal_density_diffrn 2.508
_exptl_crystal_density_meas ?
_exptl_crystal_F_000 2004
_pd_char_colour colourless
_pd_instr_location
; 
1-BM-C line diffractometer, APS, Argonne National Lab (USA)
;
_pd_meas_2theta_range_inc 0.013
_pd_meas_2theta_range_max 24.994
_pd_meas_2theta_range_min 3.269
_pd_meas_number_of_points 1739
_pd_meas_scan_method Fixed
_pd_proc_2theta_range_inc 0.013
_pd_proc_2theta_range_max 24.994
_pd_proc_2theta_range_min 3.269
_pd_proc_ls_background_function '20 Chebyshev polynoms'
_pd_proc_ls_pref_orient_corr none
_pd_proc_ls_profile_function Pseudo-Voigt
_pd_proc_ls_prof_R_factor 0.0613
_pd_proc_ls_prof_wR_expected 0.0479
_pd_proc_ls_prof_wR_factor 0.0851
_refine_ls_goodness_of_fit_all 1.78
_refine_ls_hydrogen_treatment constr
_refine_ls_number_constraints 15
_refine_ls_number_parameters 72
_refine_ls_number_restraints 11
_refine_ls_R_factor_all 0.0342
_refine_ls_shift/su_max 0.0284
_refine_ls_shift/su_mean 0.0042
_refine_ls_weighting_scheme sigma
_cod_data_source_file cg400399v_si_005.cif
_cod_data_source_block I
_cod_depositor_comments
;
The following automatic conversions were performed:

'_diffrn_radiation_probe' value 'X-ray' changed to 'x-ray' according
to
/usr/data/users/saulius/automatic-downloads/retrospective/ACS/lib/dictionaries/cif_core.dic
dictionary named 'cif_core.dic' version 2.4.2 from 2011-04-26.

Automatic conversion script
Id: cif_fix_values 2281 2013-09-26 08:29:07Z andrius 

The following automatic conversions were performed:

'_exptl_crystal_density_meas' value ' not measured' was changed to
'?' - the value is perceived as not measured.

Automatic conversion script
Id: cif_fix_values 3008 2015-01-20 13:52:24Z robertas 
;
_cod_original_sg_symbol_Hall '-I -2xab;-2yab;-2z'
_cod_original_formula_sum 'C12 H6 N1 O22 P6 Zn5'
_cod_database_code 4510768

loop_
_symmetry_equiv_pos_site_id
_symmetry_equiv_pos_as_xyz
1 x,y,z
2 -x,-y,z
3 -x+1/2,y+1/2,-z
4 x+1/2,-y+1/2,-z
5 -x,-y,-z
6 x,y,-z
7 x+1/2,-y+1/2,z
8 -x+1/2,y+1/2,z
9 x+1/2,y+1/2,z+1/2
10 -x+1/2,-y+1/2,z+1/2
11 -x,y,-z+1/2
12 x,-y,-z+1/2
13 -x+1/2,-y+1/2,-z+1/2
14 x+1/2,y+1/2,-z+1/2
15 x,-y,z+1/2
16 -x,y,z+1/2

loop_
_atom_site_label
_atom_site_type_symbol
_atom_site_fract_x
_atom_site_fract_y
_atom_site_fract_z
_atom_site_adp_type
_atom_site_U_iso_or_equiv
_atom_site_symmetry_multiplicity
_atom_site_occupancy
_atom_site_calc_flag
Zn1 Zn 0.6039(3) 0.2470(2) 0.08806(13) Uiso 0.0352(12) 16 1 d
Zn2 Zn 1 0 0.25 Uiso 0.028(2) 4 1 d
N1 N 0 0.5 0.228(3) Uiso 0.105(7) 8 0.5 d
O6 O 0.870(2) 0.6510(7) 0.7149(7) Uiso 0.105(7) 16 1 d
O4 O 0.7383(12) 0.1898(7) 0.1504(6) Uiso 0.018(2) 16 1 d
P2 P 0.8627(9) 0.1236(3) 0.1396(3) Uiso 0.027(3) 16 1 d
C3 C 0.8195(15) 0.0665(8) 0.06102(7) Uiso 0.047(6) 16 1 d
O3 O 1.0297(9) 0.1580(7) 0.1354(5) Uiso 0.018(2) 16 1 d
P1 P 0.6515(12) -0.1579(5) 0 Uiso 0.032(4) 8 1 d
C2 C 0.7492(14) -0.0107(8) 0.06104(7) Uiso 0.047(6) 16 1 d
O5 O 0.8479(13) 0.0629(6) 0.1978(5) Uiso 0.018(2) 16 1 d
C1 C 0.719(3) -0.0497(9) 0 Uiso 0.047(6) 8 1 d
O1 O 0.5626(11) -0.1736(7) 0.0656(4) Uiso 0.018(2) 16 1 d
C4 C 0.858(3) 0.1034(8) 0 Uiso 0.047(6) 8 1 d
O2 O 0.8020(14) -0.2092(9) 0 Uiso 0.018(2) 8 1 d
H2 H 0.721969 -0.036858 0.10287 Uiso 0.056 16 1 d
H4 H 0.912344 0.155277 0 Uiso 0.056 8 1 d

loop_
_atom_type_symbol
_atom_type_scat_dispersion_real
_atom_type_scat_dispersion_imag
_atom_type_scat_source
C 0.0021 0.0012 'International Tables Vol C tables 4.2.6.8 and 6.1.1.1'
H 0.0000 0.0000 'International Tables Vol C tables 4.2.6.8 and 6.1.1.1'
N 0.0044 0.0024 'International Tables Vol C tables 4.2.6.8 and 6.1.1.1'
O 0.0079 0.0045 'International Tables Vol C tables 4.2.6.8 and 6.1.1.1'
P 0.0802 0.0708 'International Tables Vol C tables 4.2.6.8 and 6.1.1.1'
Zn 0.3304 1.1072 'International Tables Vol C tables 4.2.6.8 and 6.1.1.1'

loop_
_geom_angle_atom_site_label_1
_geom_angle_atom_site_label_2
_geom_angle_atom_site_label_3
_geom_angle_site_symmetry_1
_geom_angle_site_symmetry_3
_geom_angle
O4 Zn1 O3 . 7_455 105.7(5)
O4 Zn1 O1 . 2_655 106.5(5)
O4 Zn1 O2 . 3_655 119.3(4)
O3 Zn1 O1 7_455 2_655 112.4(4)
O3 Zn1 O2 7_455 3_655 105.2(5)
O1 Zn1 O2 2_655 3_655 107.9(4)
O5 Zn2 O5 . 2_755 115.6(4)
O5 Zn2 O5 . 11_755 116.3(4)
O5 Zn2 O5 . 12_555 97.2(4)
O5 Zn2 O5 2_755 11_755 97.2(4)
O5 Zn2 O5 2_755 12_555 116.3(4)
O5 Zn2 O5 11_755 12_555 115.6(4)
Zn1 O4 P2 . . 131.5(8)
O4 P2 C3 . . 109.9(7)
O4 P2 O3 . . 112.9(6)
O4 P2 O5 . . 107.3(7)
C3 P2 O3 . . 108.7(6)
C3 P2 O5 . . 107.2(6)
O3 P2 O5 . . 110.9(7)
P2 C3 C2 . . 122.5(4)
P2 C3 C4 . . 118.1(10)
C2 C3 C4 . . 119.4(7)
Zn1 O3 P2 7_555 . 128.9(6)
C1 P1 O1 . . 108.1(6)
C1 P1 O1 . 6_555 108.1(6)
C1 P1 O2 . . 105.6(10)
O1 P1 O1 . 6_555 117.2(7)
O1 P1 O2 . . 108.6(5)
O1 P1 O2 6_555 . 108.6(5)
C3 C2 C1 . . 119.4(8)
C3 C2 H2 . . 120.2258
C1 C2 H2 . . 120.3751
Zn2 O5 P2 . . 133.8(6)
P1 C1 C2 . . 119.4(7)
P1 C1 C2 . 6_555 119.4(7)
C2 C1 C2 . 6_555 121.0(13)
Zn1 O1 P1 2_655 . 132.2(6)
C3 C4 C3 . 6_555 121.2(13)
C3 C4 H4 . . 119.3976
C3 C4 H4 6_555 . 119.3976
Zn1 O2 Zn1 3_645 8_645 117.1(6)
Zn1 O2 P1 3_645 . 121.1(2)
Zn1 O2 P1 8_645 . 121.1(2)

loop_
_geom_bond_atom_site_label_1
_geom_bond_atom_site_label_2
_geom_bond_site_symmetry_2
_geom_bond_distance
Zn1 O4 . 1.917(11)
Zn1 O3 7_455 1.914(11)
Zn1 O1 2_655 1.901(10)
Zn1 O2 3_655 2.046(6)
Zn2 O5 . 1.941(9)
Zn2 O5 2_755 1.941(9)
Zn2 O5 11_755 1.941(9)
Zn2 O5 12_555 1.941(9)
N1 N1 11_555 0.87(8)
O4 P2 . 1.522(12)
P2 C3 . 1.849(9)
P2 O3 . 1.519(11)
P2 O5 . 1.524(11)
C3 C2 . 1.393(17)
C3 C4 . 1.388(10)
P1 C1 . 1.851(18)
P1 O1 . 1.523(9)
P1 O1 6_555 1.523(9)
P1 O2 . 1.517(14)
C2 C1 . 1.389(10)
C2 H2 . 0.9594
C4 H4 . 0.9614
